data_7221029
loop_
_publ_author_name
'Milyutina, Maria'
'Ivanov, Anton'
'Ejaz, Syeda'
'Iqbal, Jamshed'
'Villinger, Alexander'
'Iaroshenko, Victor O.'
'Langer, Peter'

_publ_section_title
;
 Diversity oriented synthesis of 6-Nitro- and 6-Aminoquinolones and their
 activity as alkaline phosphatase inhibitors
;
_journal_name_full 'RSC Adv.'
_journal_paper_doi 10.1039/C5RA10948E
_journal_year 2015
_chemical_formula_moiety 'C24 H20 N2 O4'
_chemical_formula_sum 'C24 H20 N2 O4'
_chemical_formula_weight 400.42
_chemical_name_systematic
;
1-(4-Methoxybenzyl)-6-nitro-2-(4-tolyl)quinolin-4(1<i>H</i>)-one
;
_space_group_IT_number 14
_symmetry_cell_setting monoclinic
_symmetry_Int_Tables_number 14
_symmetry_space_group_name_Hall '-P 2ybc'
_symmetry_space_group_name_H-M 'P 1 21/c 1'
_atom_sites_solution_hydrogens geom
_atom_sites_solution_primary direct
_atom_sites_solution_secondary difmap
_audit_creation_method SHELXL-97
_audit_update_record
;
2015-05-29 deposited with the CCDC.
2015-07-06 downloaded from the CCDC.
;
_cell_angle_alpha 90.00
_cell_angle_beta 91.384(3)
_cell_angle_gamma 90.00
_cell_formula_units_Z 4
_cell_length_a 10.4745(6)
_cell_length_b 10.6976(6)
_cell_length_c 17.8031(11)
_cell_measurement_reflns_used 2159
_cell_measurement_temperature 173(2)
_cell_measurement_theta_max 48.799
_cell_measurement_theta_min 5.444
_cell_volume 1994.3(2)
_computing_cell_refinement 'Bruker Apex V7.51A'
_computing_data_collection 'Bruker Apex V7.51A'
_computing_data_reduction 'Bruker SAINT'
_computing_molecular_graphics 'ORTEP-3v2.01 (Farrugia, 1997)'
_computing_publication_material SHELXL-97
_computing_structure_refinement 'SHELXL-97 (Sheldrick, 1997)'
_computing_structure_solution 'SHELXS-97 (Sheldrick, 1997)'
_diffrn_ambient_temperature 173(2)
_diffrn_measured_fraction_theta_full 1.000
_diffrn_measured_fraction_theta_max 1.000
_diffrn_measurement_device_type 'Bruker Apex Kappa II-CCD-diffractometer'
_diffrn_measurement_method 'phi and omega scans'
_diffrn_radiation_monochromator graphite
_diffrn_radiation_source 'sealed tube'
_diffrn_radiation_type MoK\a
_diffrn_radiation_wavelength 0.71073
_diffrn_reflns_av_R_equivalents 0.0664
_diffrn_reflns_av_sigmaI/netI 0.0722
_diffrn_reflns_limit_h_max 13
_diffrn_reflns_limit_h_min -13
_diffrn_reflns_limit_k_max 14
_diffrn_reflns_limit_k_min -9
_diffrn_reflns_limit_l_max 22
_diffrn_reflns_limit_l_min -23
_diffrn_reflns_number 19220
_diffrn_reflns_theta_full 28.00
_diffrn_reflns_theta_max 28.00
_diffrn_reflns_theta_min 1.94
_exptl_absorpt_coefficient_mu 0.092
_exptl_absorpt_correction_T_max 0.9936
_exptl_absorpt_correction_T_min 0.9668
_exptl_absorpt_correction_type multi-scan
_exptl_absorpt_process_details '(SADABS; Sheldrick, 2004)'
_exptl_crystal_colour colourless
_exptl_crystal_density_diffrn 1.334
_exptl_crystal_density_method 'not measured'
_exptl_crystal_description block
_exptl_crystal_F_000 840
_exptl_crystal_size_max 0.37
_exptl_crystal_size_mid 0.13
_exptl_crystal_size_min 0.07
_refine_diff_density_max 0.167
_refine_diff_density_min -0.270
_refine_diff_density_rms 0.045
_refine_ls_extinction_method none
_refine_ls_goodness_of_fit_ref 1.000
_refine_ls_hydrogen_treatment constr
_refine_ls_matrix_type full
_refine_ls_number_parameters 273
_refine_ls_number_reflns 4810
_refine_ls_number_restraints 0
_refine_ls_restrained_S_all 1.000
_refine_ls_R_factor_all 0.1164
_refine_ls_R_factor_gt 0.0505
_refine_ls_shift/su_max 0.000
_refine_ls_shift/su_mean 0.000
_refine_ls_structure_factor_coef Fsqd
_refine_ls_weighting_details 'calc w=1/[\s^2^(Fo^2^)+(0.0482P)^2^+0.1947P] where P=(Fo^2^+2Fc^2^)/3'
_refine_ls_weighting_scheme calc
_refine_ls_wR_factor_gt 0.1045
_refine_ls_wR_factor_ref 0.1328
_reflns_number_gt 2565
_reflns_number_total 4810
_reflns_threshold_expression >2\s(I)
_cod_data_source_file c5ra10948e2.cif
_cod_data_source_block is_mm127
_cod_original_sg_symbol_H-M 'P 21/c'
_cod_database_code 7221029

loop_
_symmetry_equiv_pos_as_xyz
'x, y, z'
'-x, y+1/2, -z+1/2'
'-x, -y, -z'
'x, -y-1/2, z-1/2'

loop_
_atom_site_label
_atom_site_type_symbol
_atom_site_fract_x
_atom_site_fract_y
_atom_site_fract_z
_atom_site_U_iso_or_equiv
_atom_site_adp_type
_atom_site_occupancy
_atom_site_symmetry_multiplicity
_atom_site_calc_flag
_atom_site_refinement_flags
O1 O -0.06564(14) 0.69885(13) -0.08405(7) 0.0434(4) Uani 1 1 d .
O2 O -0.40772(17) 0.39905(16) -0.04269(10) 0.0681(5) Uani 1 1 d .
O3 O -0.4259(2) 0.3115(2) 0.06566(11) 0.1002(8) Uani 1 1 d .
O4 O 0.32808(13) 0.32583(13) 0.36684(8) 0.0466(4) Uani 1 1 d .
N1 N 0.01068(15) 0.69647(14) 0.14363(8) 0.0296(4) Uani 1 1 d .
N2 N -0.37626(19) 0.38631(19) 0.02365(12) 0.0574(6) Uani 1 1 d .
C1 C -0.04252(19) 0.69933(18) -0.01523(11) 0.0330(5) Uani 1 1 d .
C2 C -0.11168(18) 0.61799(16) 0.03636(10) 0.0293(4) Uani 1 1 d .
C3 C -0.08279(18) 0.61745(17) 0.11391(10) 0.0297(5) Uani 1 1 d .
C4 C 0.07625(18) 0.77500(17) 0.09638(10) 0.0297(4) Uani 1 1 d .
C5 C 0.05084(19) 0.77687(18) 0.02122(10) 0.0354(5) Uani 1 1 d .
H5 H 0.0979 0.8330 -0.0088 0.042 Uiso 1 1 calc R
C6 C -0.20877(19) 0.54154(18) 0.00736(11) 0.0351(5) Uani 1 1 d .
H6 H -0.2293 0.5423 -0.0449 0.042 Uiso 1 1 calc R
C7 C -0.27406(19) 0.46568(19) 0.05457(12) 0.0380(5) Uani 1 1 d .
C8 C -0.24525(19) 0.4611(2) 0.13094(11) 0.0410(5) Uani 1 1 d .
H8 H -0.2910 0.4062 0.1625 0.049 Uiso 1 1 calc R
C9 C -0.15109(19) 0.53559(19) 0.16071(11) 0.0369(5) Uani 1 1 d .
H9 H -0.1313 0.5324 0.2130 0.044 Uiso 1 1 calc R
C10 C 0.02997(19) 0.70494(18) 0.22574(10) 0.0318(5) Uani 1 1 d .
H10A H -0.0545 0.7012 0.2494 0.038 Uiso 1 1 calc R
H10B H 0.0678 0.7875 0.2379 0.038 Uiso 1 1 calc R
C11 C 0.11412(18) 0.60483(17) 0.26046(10) 0.0282(4) Uani 1 1 d .
C12 C 0.15097(18) 0.49707(18) 0.22344(11) 0.0339(5) Uani 1 1 d .
H12 H 0.1263 0.4850 0.1723 0.041 Uiso 1 1 calc R
C13 C 0.22336(18) 0.40713(18) 0.26050(11) 0.0353(5) Uani 1 1 d .
H13 H 0.2487 0.3342 0.2343 0.042 Uiso 1 1 calc R
C14 C 0.25925(18) 0.42199(18) 0.33501(11) 0.0341(5) Uani 1 1 d .
C15 C 0.22540(19) 0.53016(19) 0.37241(11) 0.0393(5) Uani 1 1 d .
H15 H 0.2511 0.5424 0.4234 0.047 Uiso 1 1 calc R
C16 C 0.1536(2) 0.62040(19) 0.33464(11) 0.0371(5) Uani 1 1 d .
H16 H 0.1310 0.6947 0.3603 0.045 Uiso 1 1 calc R
C17 C 0.3719(2) 0.3413(2) 0.44284(13) 0.0604(7) Uani 1 1 d .
H17A H 0.4283 0.4143 0.4464 0.091 Uiso 1 1 calc R
H17B H 0.4189 0.2665 0.4591 0.091 Uiso 1 1 calc R
H17C H 0.2985 0.3538 0.4751 0.091 Uiso 1 1 calc R
C18 C 0.17549(18) 0.86079(18) 0.12828(10) 0.0316(5) Uani 1 1 d .
C19 C 0.28640(19) 0.81715(19) 0.16440(11) 0.0358(5) Uani 1 1 d .
H19 H 0.2987 0.7299 0.1713 0.043 Uiso 1 1 calc R
C20 C 0.37844(19) 0.90034(19) 0.19018(11) 0.0366(5) Uani 1 1 d .
H20 H 0.4534 0.8690 0.2146 0.044 Uiso 1 1 calc R
C21 C 0.36412(19) 1.02849(19) 0.18126(11) 0.0362(5) Uani 1 1 d .
C22 C 0.25434(19) 1.07124(19) 0.14347(11) 0.0366(5) Uani 1 1 d .
H22 H 0.2431 1.1584 0.1356 0.044 Uiso 1 1 calc R
C23 C 0.16173(19) 0.98918(18) 0.11728(10) 0.0348(5) Uani 1 1 d .
H23 H 0.0880 1.0205 0.0915 0.042 Uiso 1 1 calc R
C24 C 0.4616(2) 1.1191(2) 0.21348(13) 0.0502(6) Uani 1 1 d .
H24A H 0.4739 1.1877 0.1779 0.075 Uiso 1 1 calc R
H24B H 0.5428 1.0756 0.2225 0.075 Uiso 1 1 calc R
H24C H 0.4312 1.1528 0.2610 0.075 Uiso 1 1 calc R

loop_
_atom_site_aniso_label
_atom_site_aniso_U_11
_atom_site_aniso_U_22
_atom_site_aniso_U_33
_atom_site_aniso_U_23
_atom_site_aniso_U_13
_atom_site_aniso_U_12
O1 0.0572(10) 0.0471(9) 0.0256(8) 0.0027(6) -0.0048(7) -0.0115(7)
O2 0.0769(13) 0.0806(13) 0.0461(11) -0.0011(9) -0.0133(9) -0.0357(10)
O3 0.1207(18) 0.1083(17) 0.0703(14) 0.0328(12) -0.0237(12) -0.0816(15)
O4 0.0451(9) 0.0416(9) 0.0527(10) 0.0085(7) -0.0032(8) 0.0113(7)
N1 0.0340(9) 0.0314(9) 0.0234(9) 0.0008(7) -0.0014(7) 0.0007(7)
N2 0.0627(14) 0.0591(14) 0.0500(14) 0.0065(11) -0.0088(11) -0.0272(11)
C1 0.0382(12) 0.0331(11) 0.0276(11) 0.0001(9) -0.0014(9) 0.0005(9)
C2 0.0333(11) 0.0267(10) 0.0277(11) 0.0001(8) -0.0005(8) 0.0005(9)
C3 0.0311(11) 0.0301(10) 0.0280(11) 0.0014(8) 0.0003(8) 0.0040(9)
C4 0.0320(11) 0.0298(10) 0.0275(11) 0.0001(8) 0.0012(9) 0.0016(9)
C5 0.0429(12) 0.0356(11) 0.0276(11) 0.0042(9) -0.0005(9) -0.0075(10)
C6 0.0396(12) 0.0359(11) 0.0297(11) -0.0012(9) -0.0006(9) -0.0009(10)
C7 0.0364(12) 0.0377(12) 0.0397(12) 0.0000(10) -0.0042(10) -0.0086(10)
C8 0.0404(13) 0.0449(13) 0.0379(12) 0.0093(10) 0.0048(10) -0.0093(10)
C9 0.0377(12) 0.0438(12) 0.0291(11) 0.0055(9) 0.0014(9) -0.0020(10)
C10 0.0383(12) 0.0345(11) 0.0226(10) -0.0023(8) 0.0006(9) 0.0024(9)
C11 0.0313(10) 0.0296(11) 0.0237(10) -0.0001(8) 0.0004(8) -0.0011(9)
C12 0.0374(12) 0.0353(11) 0.0288(11) -0.0073(9) -0.0023(9) -0.0017(9)
C13 0.0338(11) 0.0279(11) 0.0441(13) -0.0082(9) -0.0002(10) 0.0010(9)
C14 0.0289(11) 0.0319(11) 0.0416(12) 0.0064(9) 0.0026(9) 0.0018(9)
C15 0.0467(13) 0.0433(12) 0.0277(11) 0.0007(9) -0.0036(9) 0.0081(11)
C16 0.0489(13) 0.0350(11) 0.0276(11) -0.0040(9) 0.0022(9) 0.0075(10)
C17 0.0611(17) 0.0655(17) 0.0539(16) 0.0170(13) -0.0098(13) 0.0188(14)
C18 0.0349(11) 0.0351(11) 0.0248(10) -0.0015(8) 0.0004(9) -0.0005(9)
C19 0.0392(12) 0.0321(11) 0.0359(12) -0.0002(9) -0.0006(9) 0.0014(10)
C20 0.0330(11) 0.0405(13) 0.0362(12) -0.0022(9) -0.0023(9) 0.0036(10)
C21 0.0372(12) 0.0392(12) 0.0326(11) -0.0072(9) 0.0054(9) -0.0016(10)
C22 0.0453(13) 0.0311(11) 0.0334(12) -0.0045(9) 0.0015(10) -0.0006(10)
C23 0.0415(12) 0.0343(12) 0.0285(11) -0.0010(9) -0.0024(9) 0.0026(10)
C24 0.0433(14) 0.0476(14) 0.0594(16) -0.0108(11) -0.0027(11) -0.0044(11)

loop_
_atom_type_symbol
_atom_type_description
_atom_type_scat_dispersion_real
_atom_type_scat_dispersion_imag
_atom_type_scat_source
C C 0.0033 0.0016 'International Tables Vol C Tables 4.2.6.8 and 6.1.1.4'
H H 0.0000 0.0000 'International Tables Vol C Tables 4.2.6.8 and 6.1.1.4'
N N 0.0061 0.0033 'International Tables Vol C Tables 4.2.6.8 and 6.1.1.4'
O O 0.0106 0.0060 'International Tables Vol C Tables 4.2.6.8 and 6.1.1.4'

loop_
_geom_angle_atom_site_label_1
_geom_angle_atom_site_label_2
_geom_angle_atom_site_label_3
_geom_angle
C14 O4 C17 117.28(17)
C4 N1 C3 119.60(15)
C4 N1 C10 120.52(15)
C3 N1 C10 119.60(16)
O3 N2 O2 123.70(19)
O3 N2 C7 117.94(19)
O2 N2 C7 118.36(19)
O1 C1 C5 124.47(18)
O1 C1 C2 121.77(17)
C5 C1 C2 113.76(16)
C6 C2 C3 119.92(18)
C6 C2 C1 118.82(16)
C3 C2 C1 121.25(17)
N1 C3 C2 120.30(17)
N1 C3 C9 120.95(17)
C2 C3 C9 118.74(17)
C5 C4 N1 121.32(17)
C5 C4 C18 119.02(18)
N1 C4 C18 119.65(16)
C4 C5 C1 123.75(19)
C4 C5 H5 118.1
C1 C5 H5 118.1
C7 C6 C2 119.53(18)
C7 C6 H6 120.2
C2 C6 H6 120.2
C6 C7 C8 121.66(18)
C6 C7 N2 119.11(18)
C8 C7 N2 119.23(19)
C9 C8 C7 119.88(19)
C9 C8 H8 120.1
C7 C8 H8 120.1
C8 C9 C3 120.23(18)
C8 C9 H9 119.9
C3 C9 H9 119.9
N1 C10 C11 115.29(15)
N1 C10 H10A 108.5
C11 C10 H10A 108.5
N1 C10 H10B 108.5
C11 C10 H10B 108.5
H10A C10 H10B 107.5
C16 C11 C12 118.23(17)
C16 C11 C10 117.59(16)
C12 C11 C10 124.15(16)
C13 C12 C11 120.48(17)
C13 C12 H12 119.8
C11 C12 H12 119.8
C14 C13 C12 120.82(18)
C14 C13 H13 119.6
C12 C13 H13 119.6
O4 C14 C13 116.07(18)
O4 C14 C15 124.49(18)
C13 C14 C15 119.44(17)
C14 C15 C16 119.35(18)
C14 C15 H15 120.3
C16 C15 H15 120.3
C11 C16 C15 121.64(18)
C11 C16 H16 119.2
C15 C16 H16 119.2
O4 C17 H17A 109.5
O4 C17 H17B 109.5
H17A C17 H17B 109.5
O4 C17 H17C 109.5
H17A C17 H17C 109.5
H17B C17 H17C 109.5
C23 C18 C19 118.47(17)
C23 C18 C4 119.00(16)
C19 C18 C4 122.38(17)
C20 C19 C18 120.27(18)
C20 C19 H19 119.9
C18 C19 H19 119.9
C19 C20 C21 121.70(18)
C19 C20 H20 119.1
C21 C20 H20 119.1
C20 C21 C22 117.68(18)
C20 C21 C24 121.35(19)
C22 C21 C24 120.95(19)
C23 C22 C21 121.23(19)
C23 C22 H22 119.4
C21 C22 H22 119.4
C22 C23 C18 120.62(18)
C22 C23 H23 119.7
C18 C23 H23 119.7
C21 C24 H24A 109.5
C21 C24 H24B 109.5
H24A C24 H24B 109.5
C21 C24 H24C 109.5
H24A C24 H24C 109.5
H24B C24 H24C 109.5

loop_
_geom_bond_atom_site_label_1
_geom_bond_atom_site_label_2
_geom_bond_distance
O1 C1 1.243(2)
O2 N2 1.226(2)
O3 N2 1.220(2)
O4 C14 1.371(2)
O4 C17 1.428(2)
N1 C4 1.383(2)
N1 C3 1.389(2)
N1 C10 1.474(2)
N2 C7 1.463(3)
C1 C5 1.426(3)
C1 C2 1.469(3)
C2 C6 1.394(2)
C2 C3 1.406(2)
C3 C9 1.415(3)
C4 C5 1.358(2)
C4 C18 1.489(2)
C5 H5 0.9500
C6 C7 1.364(3)
C6 H6 0.9500
C7 C8 1.386(3)
C8 C9 1.365(3)
C8 H8 0.9500
C9 H9 0.9500
C10 C11 1.510(2)
C10 H10A 0.9900
C10 H10B 0.9900
C11 C16 1.384(2)
C11 C12 1.387(3)
C12 C13 1.383(3)
C12 H12 0.9500
C13 C14 1.379(3)
C13 H13 0.9500
C14 C15 1.386(3)
C15 C16 1.387(3)
C15 H15 0.9500
C16 H16 0.9500
C17 H17A 0.9800
C17 H17B 0.9800
C17 H17C 0.9800
C18 C23 1.394(3)
C18 C19 1.395(3)
C19 C20 1.382(3)
C19 H19 0.9500
C20 C21 1.388(3)
C20 H20 0.9500
C21 C22 1.395(3)
C21 C24 1.511(3)
C22 C23 1.381(3)
C22 H22 0.9500
C23 H23 0.9500
C24 H24A 0.9800
C24 H24B 0.9800
C24 H24C 0.9800

loop_
_geom_torsion_atom_site_label_1
_geom_torsion_atom_site_label_2
_geom_torsion_atom_site_label_3
_geom_torsion_atom_site_label_4
_geom_torsion
O1 C1 C2 C6 -2.2(3)
C5 C1 C2 C6 177.53(17)
O1 C1 C2 C3 178.63(18)
C5 C1 C2 C3 -1.6(3)
C4 N1 C3 C2 -0.6(3)
C10 N1 C3 C2 173.26(16)
C4 N1 C3 C9 179.68(18)
C10 N1 C3 C9 -6.4(3)
C6 C2 C3 N1 -177.74(16)
C1 C2 C3 N1 1.4(3)
C6 C2 C3 C9 2.0(3)
C1 C2 C3 C9 -178.93(18)
C3 N1 C4 C5 0.2(3)
C10 N1 C4 C5 -173.61(17)
C3 N1 C4 C18 179.32(16)
C10 N1 C4 C18 5.5(3)
N1 C4 C5 C1 -0.6(3)
C18 C4 C5 C1 -179.68(18)
O1 C1 C5 C4 -179.0(2)
C2 C1 C5 C4 1.2(3)
C3 C2 C6 C7 -0.7(3)
C1 C2 C6 C7 -179.86(19)
C2 C6 C7 C8 -0.9(3)
C2 C6 C7 N2 179.66(18)
O3 N2 C7 C6 173.8(2)
O2 N2 C7 C6 -6.6(3)
O3 N2 C7 C8 -5.6(3)
O2 N2 C7 C8 174.0(2)
C6 C7 C8 C9 1.3(3)
N2 C7 C8 C9 -179.30(19)
C7 C8 C9 C3 0.0(3)
N1 C3 C9 C8 178.09(18)
C2 C3 C9 C8 -1.6(3)
C4 N1 C10 C11 -102.6(2)
C3 N1 C10 C11 83.6(2)
N1 C10 C11 C16 168.95(18)
N1 C10 C11 C12 -13.0(3)
C16 C11 C12 C13 1.1(3)
C10 C11 C12 C13 -176.93(18)
C11 C12 C13 C14 0.7(3)
C17 O4 C14 C13 177.03(19)
C17 O4 C14 C15 -2.7(3)
C12 C13 C14 O4 178.38(17)
C12 C13 C14 C15 -1.9(3)
O4 C14 C15 C16 -178.94(18)
C13 C14 C15 C16 1.4(3)
C12 C11 C16 C15 -1.6(3)
C10 C11 C16 C15 176.53(19)
C14 C15 C16 C11 0.4(3)
C5 C4 C18 C23 58.0(3)
N1 C4 C18 C23 -121.1(2)
C5 C4 C18 C19 -117.5(2)
N1 C4 C18 C19 63.4(3)
C23 C18 C19 C20 1.6(3)
C4 C18 C19 C20 177.13(19)
C18 C19 C20 C21 0.0(3)
C19 C20 C21 C22 -1.6(3)
C19 C20 C21 C24 176.5(2)
C20 C21 C22 C23 1.4(3)
C24 C21 C22 C23 -176.63(19)
C21 C22 C23 C18 0.2(3)
C19 C18 C23 C22 -1.8(3)
C4 C18 C23 C22 -177.43(18)
